data_1560279
loop_
_publ_author_name
'Brownsey, Duncan K.'
'Rowley, Ben C.'
'Gorobets, Evgueni'
'Gelfand, Benjamin S.'
'Derksen, Darren J.'

_publ_section_title
;
 Rapid synthesis of pomalidomide-conjugates for the development of protein
 degrader libraries
;
_journal_issue 12
_journal_name_full 'Chemical Science'
_journal_page_first 4519
_journal_page_last 4525
_journal_paper_doi 10.1039/D0SC05442A
_journal_volume 12
_journal_year 2021
_chemical_formula_moiety 'C15 H15 N3 O4, 0.377(C4 H8 O2), 0.123(C6 H14)'
_chemical_formula_sum 'C17.24 H19.73 N3 O4.75'
_chemical_formula_weight 345.09
_space_group_crystal_system triclinic
_space_group_IT_number 2
_space_group_name_Hall '-P 1'
_space_group_name_H-M_alt 'P -1'
_atom_sites_solution_hydrogens mixed
_atom_sites_solution_primary dual
_audit_creation_date 2019-11-06
_audit_creation_method
;
Olex2 1.2
(compiled 2018.05.29 svn.r3508 for OlexSys, GUI svn.r5506)
;
_audit_update_record
;
2020-09-24 deposited with the CCDC.	2021-02-02 downloaded from the CCDC.
;
_cell_angle_alpha 92.523(2)
_cell_angle_beta 106.963(2)
_cell_angle_gamma 100.062(2)
_cell_formula_units_Z 2
_cell_length_a 7.2814(2)
_cell_length_b 10.1224(2)
_cell_length_c 12.1780(3)
_cell_measurement_reflns_used 9480
_cell_measurement_temperature 173(2)
_cell_measurement_theta_max 68.208
_cell_measurement_theta_min 3.814
_cell_volume 841.02(4)
_computing_cell_refinement 'SAINT v8.37A (Bruker, 2015)'
_computing_data_reduction 'SAINT v8.37A (Bruker, 2015)'
_computing_molecular_graphics 'Olex2 (Dolomanov et al., 2009)'
_computing_publication_material 'Olex2 (Dolomanov et al., 2009)'
_computing_structure_refinement 'ShelXL (Sheldrick, 2015)'
_computing_structure_solution 'ShelXT (Sheldrick, 2015)'
_diffrn_ambient_temperature 173.0
_diffrn_measured_fraction_theta_full 0.998
_diffrn_measured_fraction_theta_max 0.997
_diffrn_measurement_device_type 'Bruker APEX-II CCD'
_diffrn_measurement_method '\f and \w scans'
_diffrn_radiation_type CuK\a
_diffrn_radiation_wavelength 1.54178
_diffrn_reflns_av_R_equivalents 0.0315
_diffrn_reflns_av_unetI/netI 0.0109
_diffrn_reflns_Laue_measured_fraction_full 0.998
_diffrn_reflns_Laue_measured_fraction_max 0.997
_diffrn_reflns_limit_h_max 8
_diffrn_reflns_limit_h_min -8
_diffrn_reflns_limit_k_max 12
_diffrn_reflns_limit_k_min -12
_diffrn_reflns_limit_l_max 14
_diffrn_reflns_limit_l_min -14
_diffrn_reflns_number 3077
_diffrn_reflns_point_group_measured_fraction_full 0.998
_diffrn_reflns_point_group_measured_fraction_max 0.997
_diffrn_reflns_theta_full 67.679
_diffrn_reflns_theta_max 68.282
_diffrn_reflns_theta_min 3.814
_diffrn_standards_number 0
_exptl_absorpt_coefficient_mu 0.839
_exptl_absorpt_correction_T_max 0.7531
_exptl_absorpt_correction_T_min 0.6985
_exptl_absorpt_correction_type multi-scan
_exptl_absorpt_process_details
'SADABS-2016/2 (Bruker,2016/2) was used for absorption correction. wR2(int) was 0.0679 before and 0.0366 after correction. The Ratio of minimum to maximum transmission is 0.9275. The \l/2 correction factor is Not present.'
_exptl_crystal_colour yellow
_exptl_crystal_colour_primary yellow
_exptl_crystal_density_diffrn 1.363
_exptl_crystal_description block
_exptl_crystal_F_000 364.5
_exptl_crystal_size_max 0.341
_exptl_crystal_size_mid 0.263
_exptl_crystal_size_min 0.206
_refine_diff_density_max 0.309
_refine_diff_density_min -0.332
_refine_diff_density_rms 0.075
_refine_ls_extinction_method none
_refine_ls_goodness_of_fit_ref 1.068
_refine_ls_hydrogen_treatment mixed
_refine_ls_matrix_type full
_refine_ls_number_parameters 323
_refine_ls_number_reflns 3077
_refine_ls_number_restraints 286
_refine_ls_restrained_S_all 1.031
_refine_ls_R_factor_all 0.0490
_refine_ls_R_factor_gt 0.0482
_refine_ls_shift/su_max 0.000
_refine_ls_shift/su_mean 0.000
_refine_ls_structure_factor_coef Fsqd
_refine_ls_weighting_details 'w=1/[\s^2^(Fo^2^)+(0.0836P)^2^+0.4639P] where P=(Fo^2^+2Fc^2^)/3'
_refine_ls_weighting_scheme calc
_refine_ls_wR_factor_gt 0.1237
_refine_ls_wR_factor_ref 0.1247
_reflns_Friedel_coverage 0.000
_reflns_number_gt 2989
_reflns_number_total 3077
_reflns_threshold_expression 'I > 2\s(I)'
_cod_data_source_file d0sc05442a2.cif
_cod_data_source_block db-3-281
_cod_depositor_comments 'Adding full bibliography for 1560279.cif.'
_cod_database_code 1560279
_shelx_shelxl_version_number 2018/3
_shelx_space_group_comment
;
The symmetry employed for this shelxl refinement is uniquely defined
by the following loop, which should always be used as a source of
symmetry information in preference to the above space-group names.
They are only intended as comments.
;
_shelx_estimated_absorpt_t_max 0.846
_shelx_estimated_absorpt_t_min 0.763
_olex2_refinement_description
;
1. Fixed Uiso
 At 1.2 times of:
  All C(H) groups, All C(H,H) groups, All N(H) groups
 At 1.5 times of:
  All C(H,H,H) groups
2. Restrained distances
 C6T-C2S
 1.51 with sigma of 0.02
 O1S-C2S
 1.2 with sigma of 0.02
 O2S-C2S
 1.35 with sigma of 0.02
 O2S-C3S
 1.45 with sigma of 0.02
 C4S-C3S
 1.52 with sigma of 0.02
 C1T-C2T = C2T-C3T = C3T-C4T = C4T-C5T = C5T-C6T
 1.53 with sigma of 0.02
 C1T-C5T = C3T-C6T
 -2.75 with sigma of 0.02
 C1T-C3T = C2T-C4T = C3T-C5T = C4T-C6T
 2.54 with sigma of 0.04
 O1S-C6T
 2.25 with sigma of 0.04
 C6T-O2S
 2.52 with sigma of 0.04
 O2S-O1S
 2.25 with sigma of 0.04
 C2S-C3S
 2.37 with sigma of 0.04
 O2S-C4S
 2.46 with sigma of 0.04
3. Restrained planarity
 O1S, O2S, C6T, C2S
 with sigma of 0.1
4. Uiso/Uaniso restraints and constraints
C2T \\sim C3T \\sim C4T \\sim C1T \\sim C5T \\sim C6T \\sim C4S \\sim O1S \\sim
C2S \\sim O2S \\sim C1SA \\sim C3S: within 2.6A with sigma of 0.03 and sigma
for terminal atoms of 0.06
5. Rigid body (RIGU) restrains
 C5T, C3T, C2T, C4T, C1T, C6T
 with sigma for 1-2 distances of 0.004 and sigma for 1-3 distances of 0.004
6. Others
 Sof(C3T)=Sof(H3TA)=Sof(H3TB)=Sof(C6T)=Sof(H6TA)=Sof(H6TB)=Sof(H6TC)=Sof(C1T)=
 Sof(H1TA)=Sof(H1TB)=Sof(H1TC)=Sof(C2T)=Sof(H2TA)=Sof(H2TB)=Sof(C4T)=Sof(H4TA)=
 Sof(H4TB)=Sof(C5T)=Sof(H5TA)=Sof(H5TB)=0.5*(1-FVAR(2))
 Sof(O1S)=Sof(O2S)=Sof(C2S)=Sof(C3S)=Sof(H3SA)=Sof(H3SB)=Sof(C4S)=Sof(H4SA)=
 Sof(H4SB)=Sof(H4SC)=Sof(C1SA)=Sof(H1SA)=Sof(H1SB)=Sof(H1SC)=0.5*FVAR(2)
 Sof(C15)=Sof(H15A)=Sof(H15B)=FVAR(2)
7.a Ternary CH refined with riding coordinates:
 C11(H11)
7.b Secondary CH2 refined with riding coordinates:
 C14(H14A,H14B), C15(H15A,H15B), C3T(H3TA,H3TB), C2T(H2TA,H2TB), C3S(H3SA,
 H3SB), C4T(H4TA,H4TB), C5T(H5TA,H5TB)
7.c Aromatic/amide H refined with riding coordinates:
 N3(H3), C4(H4), C5(H5), C6(H6)
7.d Idealised Me refined as rotating group:
 C1(H1A,H1B,H1C), C6T(H6TA,H6TB,H6TC), C1T(H1TA,H1TB,H1TC), C4S(H4SA,H4SB,
 H4SC), C1SA(H1SA,H1SB,H1SC)
;
_olex2_submission_special_instructions 'No special instructions were received'

loop_
_space_group_symop_operation_xyz
'x, y, z'
'-x, -y, -z'

loop_
_atom_site_label
_atom_site_type_symbol
_atom_site_fract_x
_atom_site_fract_y
_atom_site_fract_z
_atom_site_U_iso_or_equiv
_atom_site_adp_type
_atom_site_occupancy
_atom_site_site_symmetry_order
_atom_site_calc_flag
_atom_site_refinement_flags_posn
_atom_site_refinement_flags_adp
_atom_site_refinement_flags_occupancy
_atom_site_disorder_assembly
_atom_site_disorder_group
O1 O 0.33820(19) 0.42088(12) 0.77534(10) 0.0340(3) Uani 1 1 d . . . . .
O2 O 0.05758(19) 0.15674(12) 0.43537(10) 0.0330(3) Uani 1 1 d . . . . .
O3 O 0.51537(17) 0.17136(12) 0.73062(11) 0.0304(3) Uani 1 1 d . . . . .
O4 O 0.26038(19) -0.01730(17) 0.99452(12) 0.0469(4) Uani 1 1 d . . . . .
N1 N 0.4170(2) 0.71237(15) 0.67328(16) 0.0378(4) Uani 1 1 d . . . . .
N2 N 0.18079(19) 0.26484(13) 0.61954(11) 0.0220(3) Uani 1 1 d . . . . .
N3 N 0.38090(19) 0.08175(14) 0.86191(11) 0.0245(3) Uani 1 1 d . . . . .
H3 H 0.499028 0.078265 0.906314 0.029 Uiso 1 1 calc R . . . .
C1 C 0.5130(3) 0.8477(2) 0.6611(3) 0.0563(7) Uani 1 1 d . . . . .
H1A H 0.608297 0.841261 0.619507 0.084 Uiso 1 1 calc GR . . . .
H1B H 0.580452 0.896083 0.737728 0.084 Uiso 1 1 calc GR . . . .
H1C H 0.414665 0.896490 0.617901 0.084 Uiso 1 1 calc GR . . . .
C2 C 0.3188(3) 0.7137(2) 0.7615(2) 0.0417(5) Uani 1 1 d . . . . .
H2A H 0.221(4) 0.777(3) 0.745(2) 0.063 Uiso 1 1 d R . . . .
H2B H 0.414(4) 0.749(3) 0.835(3) 0.063 Uiso 1 1 d R . . . .
H2C H 0.250(4) 0.625(3) 0.769(2) 0.063 Uiso 1 1 d R . . . .
C3 C 0.3370(2) 0.62201(16) 0.57530(16) 0.0273(4) Uani 1 1 d . . . . .
C4 C 0.3314(2) 0.66254(17) 0.46491(18) 0.0332(4) Uani 1 1 d . . . . .
H4 H 0.381859 0.754264 0.459336 0.040 Uiso 1 1 calc R . . . .
C5 C 0.2568(3) 0.57612(19) 0.36529(17) 0.0338(4) Uani 1 1 d . . . . .
H5 H 0.257697 0.609538 0.293735 0.041 Uiso 1 1 calc R . . . .
C6 C 0.1794(2) 0.43993(18) 0.36712(15) 0.0278(4) Uani 1 1 d . . . . .
H6 H 0.125778 0.379613 0.298642 0.033 Uiso 1 1 calc R . . . .
C7 C 0.1858(2) 0.39869(15) 0.47384(14) 0.0213(3) Uani 1 1 d . . . . .
C8 C 0.2630(2) 0.48365(15) 0.57662(14) 0.0215(3) Uani 1 1 d . . . . .
C9 C 0.2692(2) 0.39663(15) 0.67174(14) 0.0228(3) Uani 1 1 d . . . . .
C10 C 0.1298(2) 0.25864(15) 0.50098(13) 0.0213(3) Uani 1 1 d . . . . .
C11 C 0.1655(2) 0.14848(15) 0.68419(13) 0.0216(3) Uani 1 1 d . . . . .
H11 H 0.115987 0.066676 0.626928 0.026 Uiso 1 1 calc R . . . .
C12 C 0.3700(2) 0.13822(15) 0.75943(13) 0.0211(3) Uani 1 1 d . . . . .
C13 C 0.2275(2) 0.03024(17) 0.90243(14) 0.0268(4) Uani 1 1 d . . . . .
C14 C 0.0253(2) 0.03221(18) 0.82674(14) 0.0277(4) Uani 1 1 d . . . . .
H14A H -0.060725 0.038829 0.875629 0.033 Uiso 1 1 calc R . . . .
H14B H -0.026684 -0.053731 0.776256 0.033 Uiso 1 1 calc R . . . .
C15 C 0.0193(2) 0.14933(18) 0.75183(14) 0.0272(6) Uani 0.998(8) 1 d . . P . .
H15A H -0.114250 0.141029 0.697653 0.033 Uiso 0.998(8) 1 calc R . P . .
H15B H 0.052040 0.235696 0.801217 0.033 Uiso 0.998(8) 1 calc R . P . .
O1S O 0.0391(13) 0.6921(8) 0.9190(7) 0.108(3) Uani 0.377(4) 1 d D U P A -1
O2S O 0.0090(13) 0.5114(10) 1.0245(4) 0.0648(19) Uani 0.377(4) 1 d D U P A -1
C3T C 0.127(4) 0.564(3) 1.005(3) 0.100(7) Uani 0.123(4) 1 d D U P A -2
H3TA H 0.064198 0.608237 1.054723 0.120 Uiso 0.123(4) 1 calc R . P A -2
H3TB H 0.218167 0.634072 0.981890 0.120 Uiso 0.123(4) 1 calc R . P A -2
C6T C -0.257(5) 0.559(5) 0.989(4) 0.113(11) Uani 0.123(4) 1 d D U P A -2
H6TA H -0.342174 0.592137 0.922287 0.170 Uiso 0.123(4) 1 calc GR . P A -2
H6TB H -0.137292 0.627808 1.022773 0.170 Uiso 0.123(4) 1 calc GR . P A -2
H6TC H -0.325016 0.541000 1.046721 0.170 Uiso 0.123(4) 1 calc GR . P A -2
C1T C 0.110(5) 0.316(3) 1.058(3) 0.083(8) Uani 0.123(4) 1 d D U P A -2
H1TA H -0.027479 0.318499 1.018567 0.124 Uiso 0.123(4) 1 calc GR . P A -2
H1TB H 0.122364 0.287449 1.135184 0.124 Uiso 0.123(4) 1 calc GR . P A -2
H1TC H 0.153429 0.251200 1.013430 0.124 Uiso 0.123(4) 1 calc GR . P A -2
C2S C -0.0476(13) 0.6174(10) 0.9653(6) 0.067(2) Uani 0.377(4) 1 d D U P A -1
C2T C 0.235(6) 0.454(4) 1.067(3) 0.102(8) Uani 0.123(4) 1 d D U P A -2
H2TA H 0.343049 0.445561 1.035506 0.122 Uiso 0.123(4) 1 calc R . P A -2
H2TB H 0.294175 0.486901 1.150262 0.122 Uiso 0.123(4) 1 calc R . P A -2
C3S C 0.2035(17) 0.4944(14) 1.0142(10) 0.086(3) Uani 0.377(4) 1 d D U P A -1
H3SA H 0.310435 0.563774 1.065969 0.103 Uiso 0.377(4) 1 calc R . P A -1
H3SB H 0.206905 0.500478 0.933917 0.103 Uiso 0.377(4) 1 calc R . P A -1
C4T C -0.025(4) 0.478(4) 0.900(3) 0.107(6) Uani 0.123(4) 1 d D U P A -2
H4TA H 0.025522 0.402249 0.873600 0.128 Uiso 0.123(4) 1 calc R . P A -2
H4TB H -0.065701 0.533388 0.834950 0.128 Uiso 0.123(4) 1 calc R . P A -2
C4S C 0.221(4) 0.354(2) 1.0506(19) 0.105(8) Uani 0.377(4) 1 d D U P A -1
H4SA H 0.097371 0.290691 1.013250 0.158 Uiso 0.377(4) 1 calc GR . P A -1
H4SB H 0.250894 0.355964 1.134563 0.158 Uiso 0.377(4) 1 calc GR . P A -1
H4SC H 0.326613 0.324032 1.027272 0.158 Uiso 0.377(4) 1 calc GR . P A -1
C5T C -0.201(4) 0.427(4) 0.950(3) 0.116(8) Uani 0.123(4) 1 d D U P A -2
H5TA H -0.312900 0.370313 0.889262 0.139 Uiso 0.123(4) 1 calc R . P A -2
H5TB H -0.158905 0.373484 1.015465 0.139 Uiso 0.123(4) 1 calc R . P A -2
C1SA C -0.241(3) 0.623(2) 0.9551(15) 0.079(5) Uani 0.377(4) 1 d . U P A -1
H1SA H -0.261511 0.715129 0.944020 0.118 Uiso 0.377(4) 1 calc GR . P A -1
H1SB H -0.270313 0.595818 1.025431 0.118 Uiso 0.377(4) 1 calc GR . P A -1
H1SC H -0.327930 0.561509 0.888665 0.118 Uiso 0.377(4) 1 calc GR . P A -1

loop_
_atom_site_aniso_label
_atom_site_aniso_U_11
_atom_site_aniso_U_22
_atom_site_aniso_U_33
_atom_site_aniso_U_23
_atom_site_aniso_U_13
_atom_site_aniso_U_12
O1 0.0442(7) 0.0302(6) 0.0225(6) 0.0003(5) 0.0032(5) 0.0061(5)
O2 0.0482(8) 0.0238(6) 0.0227(6) 0.0021(5) 0.0095(5) -0.0017(5)
O3 0.0297(6) 0.0321(6) 0.0378(7) 0.0178(5) 0.0195(5) 0.0087(5)
O4 0.0348(7) 0.0864(11) 0.0377(7) 0.0427(8) 0.0227(6) 0.0306(7)
N1 0.0275(8) 0.0221(7) 0.0617(11) -0.0054(7) 0.0135(7) 0.0018(6)
N2 0.0290(7) 0.0175(6) 0.0191(6) 0.0067(5) 0.0063(5) 0.0041(5)
N3 0.0215(7) 0.0335(7) 0.0238(7) 0.0140(6) 0.0097(5) 0.0113(6)
C1 0.0442(12) 0.0272(10) 0.099(2) -0.0098(11) 0.0334(12) -0.0060(9)
C2 0.0383(10) 0.0335(10) 0.0492(12) -0.0091(9) 0.0101(9) 0.0054(8)
C3 0.0166(7) 0.0208(8) 0.0469(10) 0.0074(7) 0.0104(7) 0.0076(6)
C4 0.0243(8) 0.0236(8) 0.0576(12) 0.0200(8) 0.0172(8) 0.0076(6)
C5 0.0268(8) 0.0385(10) 0.0439(10) 0.0267(8) 0.0162(8) 0.0115(7)
C6 0.0239(8) 0.0340(9) 0.0283(8) 0.0146(7) 0.0094(6) 0.0077(7)
C7 0.0167(7) 0.0222(8) 0.0270(8) 0.0100(6) 0.0070(6) 0.0066(6)
C8 0.0164(7) 0.0202(8) 0.0294(8) 0.0071(6) 0.0068(6) 0.0071(6)
C9 0.0229(7) 0.0210(8) 0.0246(8) 0.0033(6) 0.0056(6) 0.0071(6)
C10 0.0226(7) 0.0218(8) 0.0205(7) 0.0065(6) 0.0071(6) 0.0049(6)
C11 0.0277(8) 0.0195(7) 0.0189(7) 0.0078(6) 0.0080(6) 0.0045(6)
C12 0.0265(8) 0.0173(7) 0.0235(8) 0.0072(6) 0.0119(6) 0.0064(6)
C13 0.0278(8) 0.0354(9) 0.0256(8) 0.0147(7) 0.0151(7) 0.0135(7)
C14 0.0233(8) 0.0374(9) 0.0267(8) 0.0147(7) 0.0118(7) 0.0075(7)
C15 0.0243(9) 0.0353(10) 0.0261(9) 0.0141(7) 0.0093(7) 0.0112(7)
O1S 0.126(7) 0.104(5) 0.102(5) 0.017(4) 0.041(5) 0.028(5)
O2S 0.066(3) 0.096(5) 0.031(5) -0.006(4) 0.016(4) 0.015(3)
C3T 0.092(12) 0.132(12) 0.077(12) 0.018(11) 0.011(11) 0.047(10)
C6T 0.09(2) 0.16(2) 0.07(2) 0.00(2) 0.006(17) 0.02(2)
C1T 0.10(2) 0.124(15) 0.054(14) 0.015(13) 0.056(15) 0.056(15)
C2S 0.068(5) 0.106(7) 0.030(3) -0.002(4) 0.012(3) 0.031(5)
C2T 0.104(14) 0.128(14) 0.071(14) 0.014(13) 0.012(13) 0.045(12)
C3S 0.091(6) 0.135(9) 0.053(5) 0.006(5) 0.028(4) 0.071(6)
C4T 0.099(11) 0.137(13) 0.074(11) 0.021(11) 0.003(10) 0.031(11)
C4S 0.139(16) 0.142(16) 0.065(10) 0.006(9) 0.040(10) 0.094(13)
C5T 0.115(13) 0.148(15) 0.069(14) 0.002(13) 0.009(12) 0.022(13)
C1SA 0.083(9) 0.087(8) 0.040(7) 0.005(6) -0.016(6) 0.009(7)

loop_
_atom_type_symbol
_atom_type_description
_atom_type_scat_dispersion_real
_atom_type_scat_dispersion_imag
_atom_type_scat_source
C C 0.0181 0.0091 'International Tables Vol C Tables 4.2.6.8 and 6.1.1.4'
H H 0.0000 0.0000 'International Tables Vol C Tables 4.2.6.8 and 6.1.1.4'
N N 0.0311 0.0180 'International Tables Vol C Tables 4.2.6.8 and 6.1.1.4'
O O 0.0492 0.0322 'International Tables Vol C Tables 4.2.6.8 and 6.1.1.4'

loop_
_geom_angle_atom_site_label_1
_geom_angle_atom_site_label_2
_geom_angle_atom_site_label_3
_geom_angle
_geom_angle_site_symmetry_1
_geom_angle_site_symmetry_3
_geom_angle_publ_flag
C2 N1 C1 111.74(16) . . ?
C3 N1 C1 118.01(19) . . ?
C3 N1 C2 120.23(15) . . ?
C9 N2 C11 123.37(13) . . ?
C10 N2 C9 111.79(13) . . ?
C10 N2 C11 124.53(13) . . ?
C13 N3 C12 127.34(13) . . ?
N1 C3 C4 121.18(16) . . ?
N1 C3 C8 123.90(16) . . ?
C8 C3 C4 114.86(16) . . ?
C5 C4 C3 123.39(15) . . ?
C4 C5 C6 121.34(16) . . ?
C7 C6 C5 115.96(16) . . ?
C6 C7 C8 124.00(15) . . ?
C6 C7 C10 126.83(15) . . ?
C8 C7 C10 108.98(13) . . ?
C3 C8 C9 132.38(15) . . ?
C7 C8 C3 120.41(15) . . ?
C7 C8 C9 106.75(13) . . ?
O1 C9 N2 121.75(15) . . ?
O1 C9 C8 131.76(15) . . ?
N2 C9 C8 106.44(13) . . ?
O2 C10 N2 125.28(14) . . ?
O2 C10 C7 128.86(14) . . ?
N2 C10 C7 105.85(13) . . ?
N2 C11 C12 108.98(12) . . ?
N2 C11 C15 112.62(13) . . ?
C15 C11 C12 113.33(12) . . ?
O3 C12 N3 120.55(14) . . ?
O3 C12 C11 123.04(14) . . ?
N3 C12 C11 116.33(13) . . ?
O4 C13 N3 119.72(15) . . ?
O4 C13 C14 123.18(15) . . ?
N3 C13 C14 117.06(14) . . ?
C13 C14 C15 112.65(14) . . ?
C11 C15 C14 109.83(13) . . ?
C2S O2S C3S 109.1(8) . . ?
C4T C3T C2T 101(2) . . ?
O1S C2S O2S 128.9(9) . . ?
O1S C2S C1SA 119.6(13) . . ?
O2S C2S C1SA 111.3(12) . . ?
C1T C2T C3T 116(2) . . ?
O2S C3S C4S 103.8(12) . . ?
C3T C4T C5T 102(2) . . ?
C6T C5T C4T 104(2) . . ?

loop_
_geom_bond_atom_site_label_1
_geom_bond_atom_site_label_2
_geom_bond_distance
_geom_bond_site_symmetry_2
_geom_bond_publ_flag
O1 C9 1.210(2) . ?
O2 C10 1.213(2) . ?
O3 C12 1.2079(19) . ?
O4 C13 1.216(2) . ?
N1 C1 1.459(3) . ?
N1 C2 1.455(3) . ?
N1 C3 1.383(2) . ?
N2 C9 1.409(2) . ?
N2 C10 1.3775(19) . ?
N2 C11 1.4514(18) . ?
N3 C12 1.3826(19) . ?
N3 C13 1.380(2) . ?
C3 C4 1.414(3) . ?
C3 C8 1.413(2) . ?
C4 C5 1.374(3) . ?
C5 C6 1.399(2) . ?
C6 C7 1.373(2) . ?
C7 C8 1.396(2) . ?
C7 C10 1.484(2) . ?
C8 C9 1.481(2) . ?
C11 C12 1.528(2) . ?
C11 C15 1.525(2) . ?
C13 C14 1.496(2) . ?
C14 C15 1.526(2) . ?
O1S C2S 1.169(11) . ?
O2S C2S 1.375(12) . ?
O2S C3S 1.495(12) . ?
C3T C2T 1.57(2) . ?
C3T C4T 1.54(2) . ?
C6T C5T 1.56(2) . ?
C1T C2T 1.51(2) . ?
C2S C1SA 1.39(2) . ?
C3S C4S 1.526(18) . ?
C4T C5T 1.59(2) . ?
